data_7112104
loop_
_publ_author_name
'Yan Li'
'Kartik Chandra Mondal'
'Peter Stollberg'
'Hongping Zhu'
'Herbert W. Roesky'
'Regine Herbst-Irmer'
'Dietmar Stalke'
'Heike Fliegl'

_publ_section_title
;
 Unusual formation of a N-heterocyclic germylene via homolytic cleavage of
 a C-C bond
;
_journal_name_full Chem.Commun.
_journal_page_first 3356
_journal_paper_doi 10.1039/c4cc00251b
_journal_volume 50
_journal_year 2014
_chemical_formula_moiety 'C36 H44 Cl6 N4 Si2, C7 H8'
_chemical_formula_sum 'C43 H52 Cl6 N4 Si2'
_chemical_formula_weight 893.76
_chemical_name_systematic
;
 ?
;
_space_group_crystal_system monoclinic
_space_group_IT_number 14
_space_group_name_Hall '-P 2ybc'
_space_group_name_H-M_alt 'P 1 21/c 1'
_symmetry_space_group_name_Hall '-P 2ybc'
_symmetry_space_group_name_H-M 'P 1 21/c 1'
_atom_sites_solution_hydrogens mixed
_audit_creation_method SHELXL-2013
_cell_angle_alpha 90
_cell_angle_beta 94.21(3)
_cell_angle_gamma 90
_cell_formula_units_Z 4
_cell_length_a 14.149(2)
_cell_length_b 17.560(2)
_cell_length_c 17.357(3)
_cell_measurement_reflns_used 9938
_cell_measurement_temperature 100(2)
_cell_measurement_theta_max 27.0865
_cell_measurement_theta_min 2.25
_cell_volume 4300.8(11)
_computing_cell_refinement 'SAINT V7.68A'
_computing_data_collection 'APEX2 v2012.2'
_computing_data_reduction 'SAINT V7.68A'
_computing_molecular_graphics 'XP Version 5.1'
_computing_publication_material 'XSHELL in SHELXTL-97'
_computing_structure_refinement 'SHELXL-2012 (Sheldrick, 2012)'
_computing_structure_solution 'SHELXS-2012 (Sheldrick, 2012)'
_diffrn_ambient_temperature 100(2)
_diffrn_measured_fraction_theta_full 0.999
_diffrn_measured_fraction_theta_max 0.999
_diffrn_measurement_device_type 'Bruker Smart APEX II Quazar'
_diffrn_measurement_method 'omega scans'
_diffrn_radiation_type MoK\a
_diffrn_radiation_wavelength 0.71073
_diffrn_reflns_av_R_equivalents 0.0540
_diffrn_reflns_av_unetI/netI 0.0413
_diffrn_reflns_Laue_measured_fraction_full 0.999
_diffrn_reflns_Laue_measured_fraction_max 0.999
_diffrn_reflns_limit_h_max 18
_diffrn_reflns_limit_h_min -18
_diffrn_reflns_limit_k_max 22
_diffrn_reflns_limit_k_min -22
_diffrn_reflns_limit_l_max 22
_diffrn_reflns_limit_l_min -22
_diffrn_reflns_number 52526
_diffrn_reflns_point_group_measured_fraction_full 0.999
_diffrn_reflns_point_group_measured_fraction_max 0.999
_diffrn_reflns_theta_full 25.242
_diffrn_reflns_theta_max 27.099
_diffrn_reflns_theta_min 1.443
_diffrn_source 'INCOATEC Mo Microsource'
_exptl_absorpt_coefficient_mu 0.492
_exptl_absorpt_correction_T_max 0.8620
_exptl_absorpt_correction_T_min 0.7966
_exptl_absorpt_correction_type multi-scan
_exptl_absorpt_process_details SADABS-2012/1
_exptl_crystal_colour yellow
_exptl_crystal_density_diffrn 1.380
_exptl_crystal_description plate
_exptl_crystal_F_000 1872
_exptl_crystal_size_max 0.11
_exptl_crystal_size_mid 0.076
_exptl_crystal_size_min 0.052
_refine_diff_density_max 0.395
_refine_diff_density_min -0.253
_refine_diff_density_rms 0.062
_refine_ls_extinction_method none
_refine_ls_goodness_of_fit_ref 1.033
_refine_ls_hydrogen_treatment mixed
_refine_ls_matrix_type full
_refine_ls_number_parameters 511
_refine_ls_number_reflns 9483
_refine_ls_number_restraints 1
_refine_ls_restrained_S_all 1.033
_refine_ls_R_factor_all 0.0529
_refine_ls_R_factor_gt 0.0340
_refine_ls_shift/su_max 0.001
_refine_ls_shift/su_mean 0.000
_refine_ls_structure_factor_coef Fsqd
_refine_ls_weighting_details 'w=1/[\s^2^(Fo^2^)+(0.0290P)^2^+2.7040P] where P=(Fo^2^+2Fc^2^)/3'
_refine_ls_weighting_scheme calc
_refine_ls_wR_factor_gt 0.0716
_refine_ls_wR_factor_ref 0.0787
_reflns_Friedel_coverage 0.000
_reflns_number_gt 7388
_reflns_number_total 9483
_reflns_threshold_expression 'I > 2\s(I)'
_cod_data_source_file c4cc00251b2.cif
_cod_data_source_block p21c_a
_cod_database_code 7112104
_shelx_space_group_comment
;
The symmetry employed for this shelxl refinement is uniquely defined
by the following loop, which should always be used as a source of
symmetry information in preference to the above space-group names.
They are only intended as comments.
;
_shelxl_version_number 2013-4

loop_
_space_group_symop_operation_xyz
'x, y, z'
'-x, y+1/2, -z+1/2'
'-x, -y, -z'
'x, -y-1/2, z-1/2'

loop_
_atom_site_label
_atom_site_type_symbol
_atom_site_fract_x
_atom_site_fract_y
_atom_site_fract_z
_atom_site_U_iso_or_equiv
_atom_site_adp_type
_atom_site_occupancy
_atom_site_site_symmetry_order
_atom_site_calc_flag
_atom_site_refinement_flags_posn
_atom_site_refinement_flags_adp
Cl1 Cl 0.67861(3) 0.58451(3) 0.02959(3) 0.01871(11) Uani 1 1 d . .
Cl2 Cl 0.89305(3) 0.59172(3) 0.07219(3) 0.01992(11) Uani 1 1 d . .
Cl3 Cl 0.72459(3) 0.71272(3) 0.14509(3) 0.01964(11) Uani 1 1 d . .
Cl4 Cl 0.77683(3) 0.36503(3) 0.53684(3) 0.01803(11) Uani 1 1 d . .
Cl5 Cl 0.62683(3) 0.48895(3) 0.54857(3) 0.01884(11) Uani 1 1 d . .
Cl6 Cl 0.87042(3) 0.52226(3) 0.53506(3) 0.01771(10) Uani 1 1 d . .
Si1 Si 0.76929(4) 0.59895(3) 0.13198(3) 0.01270(11) Uani 1 1 d . .
Si2 Si 0.74535(3) 0.47336(3) 0.48401(3) 0.01260(11) Uani 1 1 d . .
N1 N 0.85389(10) 0.61265(9) 0.22534(9) 0.0126(3) Uani 1 1 d . .
N2 N 0.72449(10) 0.52383(9) 0.18337(8) 0.0108(3) Uani 1 1 d . .
N3 N 0.71454(10) 0.57252(9) 0.43751(9) 0.0130(3) Uani 1 1 d . .
N4 N 0.73943(10) 0.44199(9) 0.38871(8) 0.0114(3) Uani 1 1 d . .
C1 C 0.91857(13) 0.66880(11) 0.23582(11) 0.0180(4) Uani 1 1 d . .
H1 H 0.9190 0.7088 0.1990 0.022 Uiso 1 1 calc R U
C2 C 0.98388(13) 0.66948(12) 0.29840(11) 0.0184(4) Uani 1 1 d . .
H2 H 1.0291 0.7094 0.3049 0.022 Uiso 1 1 calc R U
C3 C 0.98268(13) 0.61093(11) 0.35202(11) 0.0166(4) Uani 1 1 d . .
H3 H 1.0273 0.6102 0.3957 0.020 Uiso 1 1 calc R U
C4 C 0.91614(12) 0.55388(11) 0.34128(11) 0.0133(4) Uani 1 1 d . .
H4 H 0.9144 0.5135 0.3775 0.016 Uiso 1 1 calc R U
C5 C 0.85153(12) 0.55604(11) 0.27678(10) 0.0119(4) Uani 1 1 d . .
C6 C 0.77309(12) 0.50014(11) 0.25784(10) 0.0110(4) Uani 1 1 d D .
C7 C 0.66208(12) 0.46434(10) 0.14903(10) 0.0115(4) Uani 1 1 d . .
C8 C 0.70353(13) 0.39941(11) 0.11767(10) 0.0129(4) Uani 1 1 d . .
C9 C 0.64484(14) 0.33931(11) 0.09260(11) 0.0171(4) Uani 1 1 d . .
H9 H 0.6721 0.2945 0.0729 0.021 Uiso 1 1 calc R U
C10 C 0.54764(13) 0.34366(11) 0.09593(11) 0.0170(4) Uani 1 1 d . .
H10 H 0.5087 0.3014 0.0808 0.020 Uiso 1 1 calc R U
C11 C 0.50750(13) 0.41004(11) 0.12144(11) 0.0162(4) Uani 1 1 d . .
H11 H 0.4405 0.4135 0.1212 0.019 Uiso 1 1 calc R U
C12 C 0.56268(12) 0.47194(11) 0.14747(10) 0.0126(4) Uani 1 1 d . .
C13 C 0.51231(13) 0.54589(11) 0.16563(11) 0.0154(4) Uani 1 1 d . .
H13 H 0.5614 0.5866 0.1738 0.019 Uiso 1 1 calc R U
C14 C 0.45767(14) 0.54141(12) 0.23849(12) 0.0200(4) Uani 1 1 d . .
H14A H 0.5010 0.5264 0.2825 0.030 Uiso 1 1 calc R U
H14B H 0.4069 0.5036 0.2309 0.030 Uiso 1 1 calc R U
H14C H 0.4302 0.5913 0.2486 0.030 Uiso 1 1 calc R U
C15 C 0.44339(14) 0.56972(12) 0.09651(11) 0.0205(4) Uani 1 1 d . .
H15A H 0.4204 0.6215 0.1049 0.031 Uiso 1 1 calc R U
H15B H 0.3896 0.5345 0.0920 0.031 Uiso 1 1 calc R U
H15C H 0.4766 0.5683 0.0489 0.031 Uiso 1 1 calc R U
C16 C 0.80854(13) 0.39438(11) 0.10378(11) 0.0154(4) Uani 1 1 d . .
H16 H 0.8417 0.4387 0.1300 0.019 Uiso 1 1 calc R U
C17 C 0.85411(14) 0.32135(12) 0.13662(12) 0.0210(4) Uani 1 1 d . .
H17A H 0.8400 0.3157 0.1908 0.032 Uiso 1 1 calc R U
H17B H 0.9229 0.3239 0.1334 0.032 Uiso 1 1 calc R U
H17C H 0.8287 0.2776 0.1068 0.032 Uiso 1 1 calc R U
C18 C 0.82189(14) 0.39973(13) 0.01685(12) 0.0226(5) Uani 1 1 d . .
H18A H 0.8897 0.3992 0.0087 0.034 Uiso 1 1 calc R U
H18B H 0.7936 0.4472 -0.0037 0.034 Uiso 1 1 calc R U
H18C H 0.7909 0.3562 -0.0098 0.034 Uiso 1 1 calc R U
C19 C 0.70896(13) 0.63861(11) 0.47729(11) 0.0164(4) Uani 1 1 d . .
H19 H 0.7278 0.6393 0.5310 0.020 Uiso 1 1 calc R U
C20 C 0.67693(13) 0.70441(11) 0.44216(12) 0.0183(4) Uani 1 1 d . .
H20 H 0.6738 0.7504 0.4707 0.022 Uiso 1 1 calc R U
C21 C 0.64898(13) 0.70250(11) 0.36344(11) 0.0173(4) Uani 1 1 d . .
H21 H 0.6257 0.7473 0.3378 0.021 Uiso 1 1 calc R U
C22 C 0.65527(13) 0.63526(11) 0.32296(11) 0.0151(4) Uani 1 1 d . .
H22 H 0.6367 0.6334 0.2693 0.018 Uiso 1 1 calc R U
C23 C 0.68906(12) 0.57035(11) 0.36165(10) 0.0115(4) Uani 1 1 d . .
C24 C 0.70458(12) 0.49399(10) 0.32576(10) 0.0105(4) Uani 1 1 d D .
C25 C 0.73792(13) 0.36192(11) 0.36527(10) 0.0128(4) Uani 1 1 d . .
C26 C 0.64970(13) 0.32577(11) 0.34938(11) 0.0144(4) Uani 1 1 d . .
C27 C 0.64862(14) 0.25270(11) 0.31826(12) 0.0201(4) Uani 1 1 d . .
H27 H 0.5895 0.2291 0.3038 0.024 Uiso 1 1 calc R U
C28 C 0.73157(14) 0.21372(12) 0.30797(12) 0.0225(5) Uani 1 1 d . .
H28 H 0.7295 0.1643 0.2857 0.027 Uiso 1 1 calc R U
C29 C 0.81749(14) 0.24734(11) 0.33039(12) 0.0190(4) Uani 1 1 d . .
H29 H 0.8742 0.2192 0.3260 0.023 Uiso 1 1 calc R U
C30 C 0.82331(13) 0.32136(11) 0.35920(11) 0.0146(4) Uani 1 1 d . .
C31 C 0.92127(13) 0.35197(11) 0.38563(11) 0.0157(4) Uani 1 1 d . .
H31 H 0.9124 0.4012 0.4132 0.019 Uiso 1 1 calc R U
C32 C 0.98222(13) 0.36787(12) 0.31802(12) 0.0180(4) Uani 1 1 d . .
H32A H 1.0438 0.3882 0.3378 0.027 Uiso 1 1 calc R U
H32B H 0.9501 0.4051 0.2831 0.027 Uiso 1 1 calc R U
H32C H 0.9917 0.3205 0.2898 0.027 Uiso 1 1 calc R U
C33 C 0.97449(14) 0.29691(12) 0.44288(12) 0.0219(4) Uani 1 1 d . .
H33A H 0.9350 0.2858 0.4856 0.033 Uiso 1 1 calc R U
H33B H 1.0339 0.3205 0.4633 0.033 Uiso 1 1 calc R U
H33C H 0.9884 0.2495 0.4162 0.033 Uiso 1 1 calc R U
C34 C 0.55679(13) 0.35868(11) 0.37408(11) 0.0162(4) Uani 1 1 d . .
H34 H 0.5661 0.4144 0.3840 0.019 Uiso 1 1 calc R U
C35 C 0.47327(14) 0.34881(12) 0.31380(12) 0.0222(5) Uani 1 1 d . .
H35A H 0.4179 0.3759 0.3308 0.033 Uiso 1 1 calc R U
H35B H 0.4583 0.2946 0.3077 0.033 Uiso 1 1 calc R U
H35C H 0.4900 0.3697 0.2642 0.033 Uiso 1 1 calc R U
C36 C 0.53291(14) 0.32057(12) 0.44994(12) 0.0219(5) Uani 1 1 d . .
H36A H 0.4774 0.3455 0.4694 0.033 Uiso 1 1 calc R U
H36B H 0.5870 0.3254 0.4882 0.033 Uiso 1 1 calc R U
H36C H 0.5190 0.2665 0.4406 0.033 Uiso 1 1 calc R U
C40T C 0.13615(17) 0.31947(14) 0.10646(14) 0.0336(6) Uani 1 1 d . .
H37A H 0.0709 0.3165 0.0835 0.050 Uiso 1 1 calc R U
H37B H 0.1512 0.2733 0.1366 0.050 Uiso 1 1 calc R U
H37C H 0.1798 0.3241 0.0654 0.050 Uiso 1 1 calc R U
C41T C 0.14624(14) 0.38742(13) 0.15822(13) 0.0257(5) Uani 1 1 d . .
C42T C 0.09464(15) 0.45411(13) 0.14219(13) 0.0271(5) Uani 1 1 d . .
H42 H 0.0512 0.4562 0.0979 0.033 Uiso 1 1 calc R U
C43T C 0.10578(16) 0.51696(14) 0.18965(13) 0.0314(5) Uani 1 1 d . .
H43 H 0.0702 0.5619 0.1777 0.038 Uiso 1 1 calc R U
C44T C 0.16878(16) 0.51476(15) 0.25479(14) 0.0326(6) Uani 1 1 d . .
H44 H 0.1762 0.5578 0.2878 0.039 Uiso 1 1 calc R U
C45T C 0.22014(16) 0.44985(17) 0.27100(14) 0.0366(6) Uani 1 1 d . .
H45 H 0.2638 0.4482 0.3152 0.044 Uiso 1 1 calc R U
C46T C 0.20914(15) 0.38704(15) 0.22393(13) 0.0331(6) Uani 1 1 d . .
H46 H 0.2451 0.3425 0.2364 0.040 Uiso 1 1 calc R U
H6 H 0.7990(17) 0.4483(12) 0.2551(14) 0.040 Uiso 1 1 d D U
H24 H 0.6423(15) 0.4767(14) 0.3014(14) 0.040 Uiso 1 1 d D U

loop_
_atom_site_aniso_label
_atom_site_aniso_U_11
_atom_site_aniso_U_22
_atom_site_aniso_U_33
_atom_site_aniso_U_23
_atom_site_aniso_U_13
_atom_site_aniso_U_12
Cl1 0.0219(2) 0.0201(3) 0.0135(2) 0.00274(19) -0.00314(18) -0.00348(19)
Cl2 0.0188(2) 0.0258(3) 0.0158(2) 0.0009(2) 0.00506(18) -0.00361(19)
Cl3 0.0266(2) 0.0120(2) 0.0200(2) 0.00197(19) -0.00059(19) 0.00229(19)
Cl4 0.0204(2) 0.0178(3) 0.0159(2) 0.00480(19) 0.00129(18) 0.00176(19)
Cl5 0.0176(2) 0.0223(3) 0.0173(2) 0.0010(2) 0.00680(18) 0.00125(19)
Cl6 0.0159(2) 0.0210(3) 0.0157(2) -0.00044(19) -0.00251(17) -0.00153(18)
Si1 0.0145(2) 0.0121(3) 0.0115(2) 0.0012(2) 0.00040(19) -0.0013(2)
Si2 0.0129(2) 0.0138(3) 0.0112(2) 0.0011(2) 0.00139(19) 0.0003(2)
N1 0.0131(7) 0.0115(8) 0.0131(8) 0.0007(6) 0.0015(6) -0.0009(6)
N2 0.0118(7) 0.0106(8) 0.0097(7) -0.0004(6) -0.0007(6) -0.0002(6)
N3 0.0115(7) 0.0135(9) 0.0139(8) -0.0007(6) 0.0016(6) -0.0009(6)
N4 0.0142(7) 0.0092(8) 0.0109(8) 0.0022(6) 0.0010(6) 0.0014(6)
C1 0.0212(10) 0.0158(11) 0.0172(10) 0.0014(8) 0.0025(8) -0.0064(8)
C2 0.0170(9) 0.0167(11) 0.0214(10) -0.0011(8) 0.0012(8) -0.0066(8)
C3 0.0137(9) 0.0198(11) 0.0163(10) -0.0026(8) 0.0003(7) 0.0005(8)
C4 0.0135(9) 0.0140(10) 0.0126(9) 0.0001(8) 0.0015(7) 0.0005(7)
C5 0.0114(8) 0.0121(10) 0.0128(9) -0.0017(8) 0.0040(7) 0.0013(7)
C6 0.0114(8) 0.0109(10) 0.0108(9) 0.0003(7) 0.0017(7) 0.0001(7)
C7 0.0139(9) 0.0114(10) 0.0091(8) 0.0013(7) -0.0003(7) -0.0019(7)
C8 0.0162(9) 0.0126(10) 0.0098(9) 0.0005(7) 0.0006(7) 0.0003(7)
C9 0.0220(10) 0.0128(10) 0.0166(10) -0.0027(8) 0.0014(8) -0.0002(8)
C10 0.0188(10) 0.0151(11) 0.0170(10) -0.0017(8) -0.0008(8) -0.0062(8)
C11 0.0145(9) 0.0202(11) 0.0137(9) 0.0001(8) 0.0002(7) -0.0025(8)
C12 0.0143(9) 0.0145(10) 0.0090(9) 0.0011(7) 0.0006(7) -0.0003(7)
C13 0.0130(9) 0.0163(10) 0.0168(10) -0.0027(8) -0.0002(7) 0.0004(7)
C14 0.0174(10) 0.0233(12) 0.0195(10) -0.0010(9) 0.0027(8) 0.0031(8)
C15 0.0214(10) 0.0216(12) 0.0181(10) -0.0015(9) -0.0022(8) 0.0056(8)
C16 0.0162(9) 0.0128(10) 0.0173(10) -0.0038(8) 0.0020(7) 0.0000(7)
C17 0.0191(10) 0.0191(11) 0.0244(11) -0.0034(9) -0.0015(8) 0.0040(8)
C18 0.0211(10) 0.0285(13) 0.0187(10) -0.0015(9) 0.0046(8) 0.0013(9)
C19 0.0167(9) 0.0189(11) 0.0139(9) -0.0047(8) 0.0030(7) -0.0014(8)
C20 0.0206(10) 0.0133(10) 0.0216(10) -0.0045(8) 0.0067(8) -0.0017(8)
C21 0.0184(9) 0.0133(10) 0.0206(10) 0.0003(8) 0.0046(8) 0.0022(8)
C22 0.0152(9) 0.0164(11) 0.0137(9) -0.0001(8) 0.0013(7) 0.0006(8)
C23 0.0079(8) 0.0141(10) 0.0129(9) -0.0001(7) 0.0030(7) -0.0016(7)
C24 0.0098(8) 0.0111(10) 0.0105(9) 0.0012(7) 0.0008(7) 0.0005(7)
C25 0.0166(9) 0.0105(10) 0.0117(9) 0.0017(7) 0.0028(7) 0.0002(7)
C26 0.0154(9) 0.0133(10) 0.0147(9) 0.0031(8) 0.0025(7) -0.0013(7)
C27 0.0191(10) 0.0150(11) 0.0265(11) -0.0012(9) 0.0033(8) -0.0049(8)
C28 0.0251(11) 0.0138(11) 0.0292(12) -0.0055(9) 0.0069(9) -0.0022(8)
C29 0.0197(10) 0.0143(11) 0.0239(11) 0.0010(9) 0.0076(8) 0.0022(8)
C30 0.0160(9) 0.0137(10) 0.0144(9) 0.0023(8) 0.0039(7) -0.0008(7)
C31 0.0143(9) 0.0144(10) 0.0187(10) -0.0018(8) 0.0021(7) 0.0011(7)
C32 0.0142(9) 0.0178(11) 0.0223(10) -0.0018(9) 0.0044(8) 0.0007(8)
C33 0.0203(10) 0.0222(12) 0.0230(11) 0.0033(9) 0.0011(8) 0.0046(8)
C34 0.0144(9) 0.0128(10) 0.0217(10) 0.0025(8) 0.0029(8) -0.0022(7)
C35 0.0166(10) 0.0234(12) 0.0264(11) 0.0039(9) 0.0005(8) -0.0016(8)
C36 0.0179(10) 0.0247(12) 0.0238(11) 0.0064(9) 0.0054(8) 0.0002(8)
C40T 0.0359(13) 0.0323(14) 0.0341(13) 0.0085(11) 0.0137(10) 0.0043(11)
C41T 0.0208(10) 0.0322(13) 0.0255(12) 0.0070(10) 0.0111(9) 0.0019(9)
C42T 0.0258(11) 0.0339(14) 0.0216(11) 0.0028(10) 0.0017(9) 0.0038(10)
C43T 0.0342(12) 0.0320(14) 0.0281(12) 0.0025(11) 0.0035(10) 0.0031(10)
C44T 0.0275(12) 0.0428(16) 0.0283(12) -0.0053(11) 0.0077(10) -0.0106(11)
C45T 0.0183(11) 0.0686(19) 0.0229(12) 0.0033(12) 0.0025(9) -0.0010(11)
C46T 0.0217(11) 0.0506(17) 0.0275(12) 0.0141(12) 0.0058(9) 0.0111(11)

loop_
_atom_type_symbol
_atom_type_description
_atom_type_scat_dispersion_real
_atom_type_scat_dispersion_imag
_atom_type_scat_source
C C 0.0033 0.0016 'International Tables Vol C Tables 4.2.6.8 and 6.1.1.4'
H H 0.0000 0.0000 'International Tables Vol C Tables 4.2.6.8 and 6.1.1.4'
N N 0.0061 0.0033 'International Tables Vol C Tables 4.2.6.8 and 6.1.1.4'
Si Si 0.0817 0.0704 'International Tables Vol C Tables 4.2.6.8 and 6.1.1.4'
Cl Cl 0.1484 0.1585 'International Tables Vol C Tables 4.2.6.8 and 6.1.1.4'

loop_
_geom_angle_atom_site_label_1
_geom_angle_atom_site_label_2
_geom_angle_atom_site_label_3
_geom_angle
N2 Si1 N1 83.82(7)
N2 Si1 Cl2 123.75(6)
N1 Si1 Cl2 86.29(5)
N2 Si1 Cl3 122.62(6)
N1 Si1 Cl3 87.95(5)
Cl2 Si1 Cl3 112.13(3)
N2 Si1 Cl1 96.77(5)
N1 Si1 Cl1 179.30(6)
Cl2 Si1 Cl1 93.07(3)
Cl3 Si1 Cl1 92.04(3)
N4 Si2 N3 84.01(7)
N4 Si2 Cl5 124.29(6)
N3 Si2 Cl5 86.65(5)
N4 Si2 Cl6 120.68(6)
N3 Si2 Cl6 88.03(5)
Cl5 Si2 Cl6 113.69(3)
N4 Si2 Cl4 96.87(6)
N3 Si2 Cl4 178.72(5)
Cl5 Si2 Cl4 92.09(3)
Cl6 Si2 Cl4 92.30(3)
C5 N1 C1 120.20(16)
C5 N1 Si1 114.66(12)
C1 N1 Si1 124.70(13)
C7 N2 C6 112.49(14)
C7 N2 Si1 124.31(12)
C6 N2 Si1 119.90(11)
C23 N3 C19 120.22(16)
C23 N3 Si2 114.59(13)
C19 N3 Si2 124.87(13)
C25 N4 C24 112.96(14)
C25 N4 Si2 124.56(12)
C24 N4 Si2 119.78(12)
N1 C1 C2 121.58(18)
N1 C1 H1 119.2
C2 C1 H1 119.2
C1 C2 C3 118.90(18)
C1 C2 H2 120.6
C3 C2 H2 120.6
C4 C3 C2 119.33(18)
C4 C3 H3 120.3
C2 C3 H3 120.3
C3 C4 C5 119.37(18)
C3 C4 H4 120.3
C5 C4 H4 120.3
N1 C5 C4 120.63(17)
N1 C5 C6 113.21(16)
C4 C5 C6 126.14(17)
N2 C6 C5 107.26(15)
N2 C6 C24 113.52(14)
C5 C6 C24 111.41(15)
N2 C6 H6 111.6(15)
C5 C6 H6 110.1(14)
C24 C6 H6 103.0(15)
C8 C7 C12 120.76(17)
C8 C7 N2 118.57(15)
C12 C7 N2 120.67(16)
C9 C8 C7 118.57(17)
C9 C8 C16 118.17(17)
C7 C8 C16 123.07(16)
C10 C9 C8 121.13(18)
C10 C9 H9 119.4
C8 C9 H9 119.4
C9 C10 C11 119.53(18)
C9 C10 H10 120.2
C11 C10 H10 120.2
C10 C11 C12 121.82(17)
C10 C11 H11 119.1
C12 C11 H11 119.1
C11 C12 C7 117.78(17)
C11 C12 C13 118.14(16)
C7 C12 C13 123.84(16)
C12 C13 C14 113.50(16)
C12 C13 C15 110.33(15)
C14 C13 C15 109.06(15)
C12 C13 H13 107.9
C14 C13 H13 107.9
C15 C13 H13 107.9
C13 C14 H14A 109.5
C13 C14 H14B 109.5
H14A C14 H14B 109.5
C13 C14 H14C 109.5
H14A C14 H14C 109.5
H14B C14 H14C 109.5
C13 C15 H15A 109.5
C13 C15 H15B 109.5
H15A C15 H15B 109.5
C13 C15 H15C 109.5
H15A C15 H15C 109.5
H15B C15 H15C 109.5
C8 C16 C17 112.28(16)
C8 C16 C18 110.05(16)
C17 C16 C18 109.81(16)
C8 C16 H16 108.2
C17 C16 H16 108.2
C18 C16 H16 108.2
C16 C17 H17A 109.5
C16 C17 H17B 109.5
H17A C17 H17B 109.5
C16 C17 H17C 109.5
H17A C17 H17C 109.5
H17B C17 H17C 109.5
C16 C18 H18A 109.5
C16 C18 H18B 109.5
H18A C18 H18B 109.5
C16 C18 H18C 109.5
H18A C18 H18C 109.5
H18B C18 H18C 109.5
N3 C19 C20 121.72(18)
N3 C19 H19 119.1
C20 C19 H19 119.1
C19 C20 C21 118.50(18)
C19 C20 H20 120.7
C21 C20 H20 120.7
C22 C21 C20 119.68(18)
C22 C21 H21 120.2
C20 C21 H21 120.2
C21 C22 C23 119.23(18)
C21 C22 H22 120.4
C23 C22 H22 120.4
N3 C23 C22 120.64(17)
N3 C23 C24 113.34(16)
C22 C23 C24 125.98(16)
N4 C24 C23 107.18(14)
N4 C24 C6 113.74(14)
C23 C24 C6 111.35(14)
N4 C24 H24 111.2(14)
C23 C24 H24 107.2(14)
C6 C24 H24 106.0(15)
C26 C25 C30 120.54(17)
C26 C25 N4 118.80(16)
C30 C25 N4 120.66(16)
C27 C26 C25 118.39(17)
C27 C26 C34 118.23(17)
C25 C26 C34 122.91(17)
C28 C27 C26 121.44(19)
C28 C27 H27 119.3
C26 C27 H27 119.3
C29 C28 C27 119.36(19)
C29 C28 H28 120.3
C27 C28 H28 120.3
C28 C29 C30 121.84(18)
C28 C29 H29 119.1
C30 C29 H29 119.1
C29 C30 C25 117.95(17)
C29 C30 C31 117.73(17)
C25 C30 C31 124.26(17)
C30 C31 C32 112.58(16)
C30 C31 C33 111.27(16)
C32 C31 C33 109.39(15)
C30 C31 H31 107.8
C32 C31 H31 107.8
C33 C31 H31 107.8
C31 C32 H32A 109.5
C31 C32 H32B 109.5
H32A C32 H32B 109.5
C31 C32 H32C 109.5
H32A C32 H32C 109.5
H32B C32 H32C 109.5
C31 C33 H33A 109.5
C31 C33 H33B 109.5
H33A C33 H33B 109.5
C31 C33 H33C 109.5
H33A C33 H33C 109.5
H33B C33 H33C 109.5
C26 C34 C35 113.78(17)
C26 C34 C36 108.90(16)
C35 C34 C36 109.23(16)
C26 C34 H34 108.3
C35 C34 H34 108.3
C36 C34 H34 108.3
C34 C35 H35A 109.5
C34 C35 H35B 109.5
H35A C35 H35B 109.5
C34 C35 H35C 109.5
H35A C35 H35C 109.5
H35B C35 H35C 109.5
C34 C36 H36A 109.5
C34 C36 H36B 109.5
H36A C36 H36B 109.5
C34 C36 H36C 109.5
H36A C36 H36C 109.5
H36B C36 H36C 109.5
C41T C40T H37A 109.5
C41T C40T H37B 109.5
H37A C40T H37B 109.5
C41T C40T H37C 109.5
H37A C40T H37C 109.5
H37B C40T H37C 109.5
C46T C41T C42T 117.4(2)
C46T C41T C40T 121.0(2)
C42T C41T C40T 121.6(2)
C43T C42T C41T 121.1(2)
C43T C42T H42 119.4
C41T C42T H42 119.4
C42T C43T C44T 120.2(2)
C42T C43T H43 119.9
C44T C43T H43 119.9
C45T C44T C43T 119.3(2)
C45T C44T H44 120.3
C43T C44T H44 120.3
C44T C45T C46T 120.7(2)
C44T C45T H45 119.7
C46T C45T H45 119.7
C45T C46T C41T 121.3(2)
C45T C46T H46 119.3
C41T C46T H46 119.3

loop_
_geom_bond_atom_site_label_1
_geom_bond_atom_site_label_2
_geom_bond_distance
Cl1 Si1 2.1294(9)
Cl2 Si1 2.1038(8)
Cl3 Si1 2.1130(8)
Cl4 Si2 2.1443(7)
Cl5 Si2 2.1020(9)
Cl6 Si2 2.1033(8)
Si1 N2 1.7380(16)
Si1 N1 1.9574(17)
Si2 N4 1.7396(16)
Si2 N3 1.9550(17)
N1 C5 1.338(2)
N1 C1 1.348(2)
N2 C7 1.466(2)
N2 C6 1.479(2)
N3 C23 1.340(2)
N3 C19 1.356(2)
N4 C25 1.463(2)
N4 C24 1.480(2)
C1 C2 1.374(3)
C1 H1 0.9500
C2 C3 1.388(3)
C2 H2 0.9500
C3 C4 1.378(3)
C3 H3 0.9500
C4 C5 1.393(3)
C4 H4 0.9500
C5 C6 1.500(3)
C6 C24 1.584(2)
C6 H6 0.98(2)
C7 C8 1.410(3)
C7 C12 1.411(2)
C8 C9 1.393(3)
C8 C16 1.525(2)
C9 C10 1.383(3)
C9 H9 0.9500
C10 C11 1.383(3)
C10 H10 0.9500
C11 C12 1.394(3)
C11 H11 0.9500
C12 C13 1.525(3)
C13 C14 1.532(3)
C13 C15 1.547(3)
C13 H13 1.0000
C14 H14A 0.9800
C14 H14B 0.9800
C14 H14C 0.9800
C15 H15A 0.9800
C15 H15B 0.9800
C15 H15C 0.9800
C16 C17 1.527(3)
C16 C18 1.537(3)
C16 H16 1.0000
C17 H17A 0.9800
C17 H17B 0.9800
C17 H17C 0.9800
C18 H18A 0.9800
C18 H18B 0.9800
C18 H18C 0.9800
C19 C20 1.368(3)
C19 H19 0.9500
C20 C21 1.395(3)
C20 H20 0.9500
C21 C22 1.380(3)
C21 H21 0.9500
C22 C23 1.390(3)
C22 H22 0.9500
C23 C24 1.502(3)
C24 H24 1.00(2)
C25 C26 1.409(3)
C25 C30 1.413(3)
C26 C27 1.392(3)
C26 C34 1.526(3)
C27 C28 1.382(3)
C27 H27 0.9500
C28 C29 1.381(3)
C28 H28 0.9500
C29 C30 1.393(3)
C29 H29 0.9500
C30 C31 1.525(3)
C31 C32 1.532(3)
C31 C33 1.543(3)
C31 H31 1.0000
C32 H32A 0.9800
C32 H32B 0.9800
C32 H32C 0.9800
C33 H33A 0.9800
C33 H33B 0.9800
C33 H33C 0.9800
C34 C35 1.530(3)
C34 C36 1.537(3)
C34 H34 1.0000
C35 H35A 0.9800
C35 H35B 0.9800
C35 H35C 0.9800
C36 H36A 0.9800
C36 H36B 0.9800
C36 H36C 0.9800
C40T C41T 1.494(3)
C40T H37A 0.9800
C40T H37B 0.9800
C40T H37C 0.9800
C41T C46T 1.394(3)
C41T C42T 1.397(3)
C42T C43T 1.379(3)
C42T H42 0.9500
C43T C44T 1.388(3)
C43T H43 0.9500
C44T C45T 1.370(4)
C44T H44 0.9500
C45T C46T 1.375(4)
C45T H45 0.9500
C46T H46 0.9500

loop_
_geom_torsion_atom_site_label_1
_geom_torsion_atom_site_label_2
_geom_torsion_atom_site_label_3
_geom_torsion_atom_site_label_4
_geom_torsion
N1 Si1 N2 C7 -166.45(14)
Cl2 Si1 N2 C7 -85.12(14)
Cl3 Si1 N2 C7 109.98(13)
Cl1 Si1 N2 C7 13.17(14)
N1 Si1 N2 C6 -8.54(13)
Cl2 Si1 N2 C6 72.79(14)
Cl3 Si1 N2 C6 -92.11(13)
Cl1 Si1 N2 C6 171.08(12)
N3 Si2 N4 C25 -168.25(15)
Cl5 Si2 N4 C25 -86.45(15)
Cl6 Si2 N4 C25 107.63(14)
Cl4 Si2 N4 C25 10.83(14)
N3 Si2 N4 C24 -8.19(13)
Cl5 Si2 N4 C24 73.62(14)
Cl6 Si2 N4 C24 -92.31(13)
Cl4 Si2 N4 C24 170.89(12)
C5 N1 C1 C2 0.6(3)
Si1 N1 C1 C2 -171.47(15)
N1 C1 C2 C3 -0.2(3)
C1 C2 C3 C4 -0.1(3)
C2 C3 C4 C5 0.1(3)
C1 N1 C5 C4 -0.6(3)
Si1 N1 C5 C4 172.20(13)
C1 N1 C5 C6 177.84(16)
Si1 N1 C5 C6 -9.37(19)
C3 C4 C5 N1 0.3(3)
C3 C4 C5 C6 -177.96(17)
C7 N2 C6 C5 165.93(14)
Si1 N2 C6 C5 5.58(19)
C7 N2 C6 C24 -70.56(19)
Si1 N2 C6 C24 129.08(13)
N1 C5 C6 N2 3.1(2)
C4 C5 C6 N2 -178.61(17)
N1 C5 C6 C24 -121.73(16)
C4 C5 C6 C24 56.6(2)
C6 N2 C7 C8 -71.8(2)
Si1 N2 C7 C8 87.50(19)
C6 N2 C7 C12 108.13(18)
Si1 N2 C7 C12 -92.53(19)
C12 C7 C8 C9 -6.8(3)
N2 C7 C8 C9 173.19(16)
C12 C7 C8 C16 168.08(17)
N2 C7 C8 C16 -12.0(3)
C7 C8 C9 C10 2.0(3)
C16 C8 C9 C10 -173.10(17)
C8 C9 C10 C11 2.8(3)
C9 C10 C11 C12 -3.0(3)
C10 C11 C12 C7 -1.6(3)
C10 C11 C12 C13 173.03(17)
C8 C7 C12 C11 6.6(3)
N2 C7 C12 C11 -173.41(16)
C8 C7 C12 C13 -167.77(17)
N2 C7 C12 C13 12.3(3)
C11 C12 C13 C14 70.9(2)
C7 C12 C13 C14 -114.8(2)
C11 C12 C13 C15 -51.9(2)
C7 C12 C13 C15 122.43(19)
C9 C8 C16 C17 -54.5(2)
C7 C8 C16 C17 130.59(19)
C9 C8 C16 C18 68.1(2)
C7 C8 C16 C18 -106.8(2)
C23 N3 C19 C20 0.5(3)
Si2 N3 C19 C20 -172.68(14)
N3 C19 C20 C21 0.4(3)
C19 C20 C21 C22 -0.8(3)
C20 C21 C22 C23 0.3(3)
C19 N3 C23 C22 -1.0(3)
Si2 N3 C23 C22 172.84(13)
C19 N3 C23 C24 176.85(15)
Si2 N3 C23 C24 -9.30(18)
C21 C22 C23 N3 0.6(3)
C21 C22 C23 C24 -176.96(17)
C25 N4 C24 C23 167.42(14)
Si2 N4 C24 C23 5.17(18)
C25 N4 C24 C6 -69.06(18)
Si2 N4 C24 C6 128.69(14)
N3 C23 C24 N4 3.23(19)
C22 C23 C24 N4 -179.05(16)
N3 C23 C24 C6 -121.75(16)
C22 C23 C24 C6 56.0(2)
N2 C6 C24 N4 155.94(15)
C5 C6 C24 N4 -82.85(19)
N2 C6 C24 C23 -82.84(18)
C5 C6 C24 C23 38.4(2)
C24 N4 C25 C26 -68.4(2)
Si2 N4 C25 C26 92.82(19)
C24 N4 C25 C30 112.03(18)
Si2 N4 C25 C30 -86.7(2)
C30 C25 C26 C27 -8.1(3)
N4 C25 C26 C27 172.37(17)
C30 C25 C26 C34 163.88(17)
N4 C25 C26 C34 -15.7(3)
C25 C26 C27 C28 4.5(3)
C34 C26 C27 C28 -167.81(19)
C26 C27 C28 C29 1.3(3)
C27 C28 C29 C30 -3.7(3)
C28 C29 C30 C25 0.2(3)
C28 C29 C30 C31 177.38(18)
C26 C25 C30 C29 5.8(3)
N4 C25 C30 C29 -174.68(16)
C26 C25 C30 C31 -171.24(17)
N4 C25 C30 C31 8.3(3)
C29 C30 C31 C32 71.3(2)
C25 C30 C31 C32 -111.6(2)
C29 C30 C31 C33 -51.9(2)
C25 C30 C31 C33 125.1(2)
C27 C26 C34 C35 -47.3(2)
C25 C26 C34 C35 140.69(19)
C27 C26 C34 C36 74.8(2)
C25 C26 C34 C36 -97.2(2)
C46T C41T C42T C43T 0.0(3)
C40T C41T C42T C43T -178.8(2)
C41T C42T C43T C44T -0.2(3)
C42T C43T C44T C45T 0.5(3)
C43T C44T C45T C46T -0.6(3)
C44T C45T C46T C41T 0.5(3)
C42T C41T C46T C45T -0.2(3)
C40T C41T C46T C45T 178.7(2)
